data_4079442
loop_
_publ_author_name
'MacLeod, K. Cory'
'Patrick, Brian O.'
'Smith, Kevin M.'

_publ_section_title
;
 Oxidatively Induced Reductive Elimination from a Chromium(III) Bis(aryl)
 Complex
;
_journal_issue 18
_journal_name_full Organometallics
_journal_page_first 6681
_journal_paper_doi 10.1021/om300751z
_journal_volume 31
_journal_year 2012
_chemical_formula_sum 'C28 H27 Cr I N'
_chemical_formula_weight 556.41
_chemical_name_systematic
;
 ?
;
_space_group_IT_number 4
_symmetry_cell_setting monoclinic
_symmetry_space_group_name_Hall 'P 2yb'
_symmetry_space_group_name_H-M 'P 1 21 1'
_atom_sites_solution_hydrogens geom
_atom_sites_solution_primary direct
_atom_sites_solution_secondary difmap
_audit_creation_method SHELXL-97
_cell_angle_alpha 90.00
_cell_angle_beta 96.725(4)
_cell_angle_gamma 90.00
_cell_formula_units_Z 2
_cell_length_a 8.866(2)
_cell_length_b 14.856(3)
_cell_length_c 8.982(2)
_cell_measurement_reflns_used 7117
_cell_measurement_temperature 173(2)
_cell_measurement_theta_max 29.65
_cell_measurement_theta_min 2.66
_cell_volume 1174.9(4)
_computing_structure_refinement 'SHELXL-97 (Sheldrick, 1997)'
_diffrn_ambient_temperature 173(2)
_diffrn_measured_fraction_theta_full 0.993
_diffrn_measured_fraction_theta_max 0.993
_diffrn_measurement_device_type 'Bruker X8 APEX II'
_diffrn_measurement_method 'area detector'
_diffrn_radiation_monochromator graphite
_diffrn_radiation_source 'fine-focus sealed tube'
_diffrn_radiation_type MoK\a
_diffrn_radiation_wavelength 0.71073
_diffrn_reflns_av_R_equivalents 0.0394
_diffrn_reflns_av_sigmaI/netI 0.0636
_diffrn_reflns_limit_h_max 12
_diffrn_reflns_limit_h_min -12
_diffrn_reflns_limit_k_max 20
_diffrn_reflns_limit_k_min -20
_diffrn_reflns_limit_l_max 12
_diffrn_reflns_limit_l_min -12
_diffrn_reflns_number 13181
_diffrn_reflns_theta_full 29.84
_diffrn_reflns_theta_max 29.84
_diffrn_reflns_theta_min 2.28
_exptl_absorpt_coefficient_mu 1.816
_exptl_absorpt_correction_T_max 0.913
_exptl_absorpt_correction_T_min 0.715
_exptl_absorpt_correction_type multi-scan
_exptl_crystal_colour black
_exptl_crystal_density_diffrn 1.573
_exptl_crystal_density_method 'not measured'
_exptl_crystal_description prism
_exptl_crystal_F_000 558
_exptl_crystal_size_max 0.075
_exptl_crystal_size_mid 0.075
_exptl_crystal_size_min 0.050
_refine_diff_density_max 2.273
_refine_diff_density_min -1.776
_refine_diff_density_rms 0.157
_refine_ls_abs_structure_details 'Flack H D (1983), Acta Cryst. A39, 876-881'
_refine_ls_abs_structure_Flack -0.04(3)
_refine_ls_extinction_method none
_refine_ls_goodness_of_fit_ref 1.019
_refine_ls_hydrogen_treatment constr
_refine_ls_matrix_type full
_refine_ls_number_parameters 280
_refine_ls_number_reflns 6623
_refine_ls_number_restraints 1
_refine_ls_restrained_S_all 1.019
_refine_ls_R_factor_all 0.0599
_refine_ls_R_factor_gt 0.0447
_refine_ls_shift/su_max 0.001
_refine_ls_shift/su_mean 0.000
_refine_ls_structure_factor_coef Fsqd
_refine_ls_weighting_details 'calc w=1/[\s^2^(Fo^2^)+(0.0639P)^2^+0.0000P] where P=(Fo^2^+2Fc^2^)/3'
_refine_ls_weighting_scheme calc
_refine_ls_wR_factor_gt 0.1000
_refine_ls_wR_factor_ref 0.1074
_reflns_number_gt 5687
_reflns_number_total 6623
_reflns_threshold_expression >2sigma(I)
_cod_data_source_file om300751z_si_002.cif
_cod_data_source_block 8_I_PhCCPh
_cod_depositor_comments
;
The following automatic conversions were performed:

'_symmetry_cell_setting' value 'Monoclinic' changed to 'monoclinic'
according to /home/saulius/struct/CIF-dictionaries/cif_core.dic
dictionary named 'cif_core.dic' version 2.4.2 from
2011-04-26.

'_exptl_absorpt_correction_type' value 'Multi-scan'
changed to 'multi-scan' according to
/home/saulius/struct/CIF-dictionaries/cif_core.dic dictionary named
'cif_core.dic' version 2.4.2 from 2011-04-26.

Automatic conversion script
Id: cif_fix_values 1891 2012-01-12 08:04:46Z andrius 
;
_cod_original_sg_symbol_H-M P21
_cod_database_code 4079442

loop_
_symmetry_equiv_pos_as_xyz
'x, y, z'
'-x, y+1/2, -z'

loop_
_atom_site_label
_atom_site_type_symbol
_atom_site_fract_x
_atom_site_fract_y
_atom_site_fract_z
_atom_site_U_iso_or_equiv
_atom_site_adp_type
_atom_site_occupancy
_atom_site_symmetry_multiplicity
_atom_site_calc_flag
_atom_site_refinement_flags
C1 C 0.6337(7) 0.7850(4) 0.8245(6) 0.0229(11) Uani 1 1 d .
H1A H 0.6450 0.8404 0.8841 0.034 Uiso 1 1 calc R
H1B H 0.5260 0.7750 0.7903 0.034 Uiso 1 1 calc R
H1C H 0.6903 0.7907 0.7376 0.034 Uiso 1 1 calc R
C2 C 0.6741(6) 0.6264(4) 0.8215(6) 0.0228(11) Uani 1 1 d .
H2A H 0.7124 0.5734 0.8787 0.034 Uiso 1 1 calc R
H2B H 0.7306 0.6342 0.7349 0.034 Uiso 1 1 calc R
H2C H 0.5660 0.6183 0.7868 0.034 Uiso 1 1 calc R
C3 C 0.8651(5) 0.7184(3) 0.9566(5) 0.0148(9) Uani 1 1 d .
H3A H 0.9083 0.6600 0.9939 0.018 Uiso 1 1 calc R
H3B H 0.9095 0.7329 0.8634 0.018 Uiso 1 1 calc R
C4 C 0.9124(5) 0.7889(3) 1.0703(6) 0.0151(9) Uani 1 1 d .
C5 C 0.9440(6) 0.8760(4) 1.0251(6) 0.0199(10) Uani 1 1 d .
H5 H 0.9314 0.8897 0.9211 0.024 Uiso 1 1 calc R
C6 C 0.9926(6) 0.9427(4) 1.1251(7) 0.0237(12) Uani 1 1 d .
H6 H 1.0093 1.0020 1.0909 0.028 Uiso 1 1 calc R
C7 C 1.0172(5) 0.9222(4) 1.2771(6) 0.0205(10) Uani 1 1 d .
H7 H 1.0527 0.9675 1.3474 0.025 Uiso 1 1 calc R
C8 C 0.9900(5) 0.8358(3) 1.3264(6) 0.0168(10) Uani 1 1 d .
H8 H 1.0093 0.8221 1.4302 0.020 Uiso 1 1 calc R
C9 C 0.9344(5) 0.7681(3) 1.2250(6) 0.0134(9) Uani 1 1 d .
C10 C 0.8990(5) 0.6765(3) 1.2813(5) 0.0131(9) Uani 1 1 d .
C11 C 1.0220(5) 0.6348(3) 1.3885(5) 0.0145(9) Uani 1 1 d .
C12 C 1.1272(5) 0.5756(4) 1.3380(6) 0.0190(12) Uani 1 1 d .
H12 H 1.1189 0.5603 1.2346 0.023 Uiso 1 1 calc R
C13 C 1.2441(6) 0.5386(4) 1.4361(7) 0.0244(12) Uani 1 1 d .
H13 H 1.3136 0.4976 1.4000 0.029 Uiso 1 1 calc R
C14 C 1.2588(5) 0.5619(6) 1.5874(5) 0.0229(9) Uani 1 1 d .
H14 H 1.3402 0.5381 1.6540 0.027 Uiso 1 1 calc R
C15 C 1.1555(7) 0.6194(4) 1.6405(6) 0.0241(12) Uani 1 1 d .
H15 H 1.1645 0.6344 1.7440 0.029 Uiso 1 1 calc R
C16 C 1.0374(6) 0.6558(4) 1.5422(6) 0.0199(10) Uani 1 1 d .
H16 H 0.9665 0.6952 1.5797 0.024 Uiso 1 1 calc R
C17 C 0.7643(6) 0.6353(4) 1.2405(6) 0.0121(10) Uani 1 1 d .
C18 C 0.7384(5) 0.5435(3) 1.2970(5) 0.0124(10) Uani 1 1 d .
C19 C 0.7891(6) 0.4682(4) 1.2250(7) 0.0169(12) Uani 1 1 d .
H19 H 0.8393 0.4764 1.1381 0.020 Uiso 1 1 calc R
C20 C 0.7683(6) 0.3812(4) 1.2769(6) 0.0190(10) Uani 1 1 d .
H20 H 0.8039 0.3309 1.2259 0.023 Uiso 1 1 calc R
C21 C 0.6946(6) 0.3687(4) 1.4046(6) 0.0200(11) Uani 1 1 d .
H21 H 0.6805 0.3098 1.4415 0.024 Uiso 1 1 calc R
C22 C 0.6420(6) 0.4429(4) 1.4772(6) 0.0201(11) Uani 1 1 d .
H22 H 0.5909 0.4345 1.5634 0.024 Uiso 1 1 calc R
C23 C 0.6635(6) 0.5290(4) 1.4250(6) 0.0164(10) Uani 1 1 d .
H23 H 0.6273 0.5792 1.4761 0.020 Uiso 1 1 calc R
C24 C 0.5823(6) 0.7873(4) 1.3270(6) 0.0181(10) Uani 1 1 d .
H24 H 0.6589 0.7802 1.4093 0.022 Uiso 1 1 calc R
C25 C 0.4418(6) 0.7415(3) 1.3071(6) 0.0175(10) Uani 1 1 d .
H25 H 0.4084 0.6969 1.3717 0.021 Uiso 1 1 calc R
C26 C 0.3588(6) 0.7746(4) 1.1713(6) 0.0197(10) Uani 1 1 d .
H26 H 0.2597 0.7566 1.1307 0.024 Uiso 1 1 calc R
C27 C 0.4496(6) 0.8382(3) 1.1096(6) 0.0186(10) Uani 1 1 d .
H27 H 0.4222 0.8710 1.0197 0.022 Uiso 1 1 calc R
C28 C 0.5895(6) 0.8457(3) 1.2033(6) 0.0163(9) Uani 1 1 d .
H28 H 0.6728 0.8830 1.1862 0.020 Uiso 1 1 calc R
N1 N 0.6944(5) 0.7074(3) 0.9186(4) 0.0151(8) Uani 1 1 d .
Cr1 Cr 0.57871(8) 0.70114(5) 1.12128(8) 0.01133(15) Uani 1 1 d .
I1 I 0.39660(3) 0.56119(2) 1.03624(3) 0.01639(8) Uani 1 1 d .

loop_
_atom_site_aniso_label
_atom_site_aniso_U_11
_atom_site_aniso_U_22
_atom_site_aniso_U_33
_atom_site_aniso_U_23
_atom_site_aniso_U_13
_atom_site_aniso_U_12
C1 0.029(3) 0.029(3) 0.011(2) 0.005(2) 0.003(2) 0.006(2)
C2 0.025(3) 0.031(3) 0.012(2) -0.007(2) 0.003(2) -0.005(2)
C3 0.015(2) 0.019(2) 0.010(2) 0.0009(19) 0.0028(17) -0.0009(18)
C4 0.016(2) 0.017(2) 0.014(2) 0.0012(18) 0.0053(18) 0.0015(17)
C5 0.021(2) 0.020(2) 0.018(3) 0.007(2) 0.0013(19) -0.001(2)
C6 0.021(2) 0.022(3) 0.027(3) 0.010(2) -0.001(2) -0.005(2)
C7 0.013(2) 0.022(2) 0.024(3) -0.002(2) -0.0056(19) 0.0009(19)
C8 0.016(2) 0.018(2) 0.016(2) 0.003(2) -0.0007(18) 0.0004(18)
C9 0.013(2) 0.015(2) 0.012(2) -0.0005(18) 0.0017(17) 0.0006(17)
C10 0.019(2) 0.012(2) 0.008(2) -0.0002(17) 0.0006(17) 0.0039(17)
C11 0.013(2) 0.019(2) 0.011(2) 0.0052(19) -0.0011(17) -0.0054(17)
C12 0.0144(19) 0.026(4) 0.017(2) 0.004(2) 0.0008(16) -0.0017(19)
C13 0.019(2) 0.029(3) 0.025(3) 0.006(2) 0.000(2) 0.0014(18)
C14 0.0146(18) 0.027(2) 0.025(2) 0.011(4) -0.0084(16) -0.005(3)
C15 0.034(3) 0.023(3) 0.014(2) 0.004(2) -0.005(2) -0.007(2)
C16 0.022(2) 0.022(3) 0.015(2) 0.002(2) -0.0007(19) -0.002(2)
C17 0.016(2) 0.012(2) 0.009(2) -0.002(2) 0.0041(18) 0.0048(18)
C18 0.0110(17) 0.016(3) 0.0090(18) 0.0037(17) -0.0034(14) -0.0002(15)
C19 0.017(2) 0.021(3) 0.012(3) 0.004(2) 0.000(2) 0.000(2)
C20 0.022(2) 0.017(2) 0.016(3) -0.002(2) -0.0037(19) -0.0006(19)
C21 0.020(2) 0.022(3) 0.017(3) 0.010(2) -0.0026(19) -0.004(2)
C22 0.021(2) 0.027(3) 0.011(2) 0.005(2) -0.0010(18) -0.004(2)
C23 0.021(2) 0.019(2) 0.009(2) 0.0002(18) 0.0039(18) -0.0009(18)
C24 0.026(2) 0.019(2) 0.009(2) -0.0047(19) 0.0013(19) 0.005(2)
C25 0.024(2) 0.017(2) 0.014(2) -0.003(2) 0.0120(19) -0.0003(19)
C26 0.015(2) 0.025(3) 0.020(3) -0.007(2) 0.0047(19) 0.0047(19)
C27 0.023(2) 0.013(2) 0.020(3) -0.002(2) 0.002(2) 0.0053(19)
C28 0.020(2) 0.015(2) 0.014(2) 0.000(2) 0.0034(19) 0.0035(18)
N1 0.0184(19) 0.020(2) 0.0073(18) -0.0006(16) 0.0027(14) 0.0020(16)
Cr1 0.0139(3) 0.0124(3) 0.0074(3) -0.0003(3) 0.0000(3) 0.0003(3)
I1 0.01922(12) 0.01627(13) 0.01292(12) -0.00237(17) -0.00138(8) -0.00202(16)

loop_
_atom_type_symbol
_atom_type_description
_atom_type_scat_dispersion_real
_atom_type_scat_dispersion_imag
_atom_type_scat_source
C C 0.0033 0.0016 'International Tables Vol C Tables 4.2.6.8 and 6.1.1.4'
H H 0.0000 0.0000 'International Tables Vol C Tables 4.2.6.8 and 6.1.1.4'
N N 0.0061 0.0033 'International Tables Vol C Tables 4.2.6.8 and 6.1.1.4'
Cr Cr 0.3209 0.6236 'International Tables Vol C Tables 4.2.6.8 and 6.1.1.4'
I I -0.4742 1.8119 'International Tables Vol C Tables 4.2.6.8 and 6.1.1.4'
Ce Ce -0.2486 2.6331 'International Tables Vol C Tables 4.2.6.8 and 6.1.1.4'

loop_
_geom_angle_atom_site_label_1
_geom_angle_atom_site_label_2
_geom_angle_atom_site_label_3
_geom_angle
N1 C1 H1A 109.5
N1 C1 H1B 109.5
H1A C1 H1B 109.5
N1 C1 H1C 109.5
H1A C1 H1C 109.5
H1B C1 H1C 109.5
N1 C2 H2A 109.5
N1 C2 H2B 109.5
H2A C2 H2B 109.5
N1 C2 H2C 109.5
H2A C2 H2C 109.5
H2B C2 H2C 109.5
C4 C3 N1 115.0(4)
C4 C3 H3A 108.5
N1 C3 H3A 108.5
C4 C3 H3B 108.5
N1 C3 H3B 108.5
H3A C3 H3B 107.5
C5 C4 C9 118.7(5)
C5 C4 C3 120.3(5)
C9 C4 C3 121.0(4)
C6 C5 C4 122.6(5)
C6 C5 H5 118.7
C4 C5 H5 118.7
C5 C6 C7 119.0(5)
C5 C6 H6 120.5
C7 C6 H6 120.5
C8 C7 C6 120.1(5)
C8 C7 H7 119.9
C6 C7 H7 119.9
C7 C8 C9 121.0(5)
C7 C8 H8 119.5
C9 C8 H8 119.5
C8 C9 C4 118.5(5)
C8 C9 C10 120.2(4)
C4 C9 C10 121.3(4)
C17 C10 C9 122.1(4)
C17 C10 C11 122.6(4)
C9 C10 C11 115.3(4)
C12 C11 C16 117.9(5)
C12 C11 C10 120.9(4)
C16 C11 C10 121.2(5)
C13 C12 C11 121.2(5)
C13 C12 H12 119.4
C11 C12 H12 119.4
C12 C13 C14 119.8(5)
C12 C13 H13 120.1
C14 C13 H13 120.1
C15 C14 C13 120.1(5)
C15 C14 H14 120.0
C13 C14 H14 120.0
C14 C15 C16 120.0(5)
C14 C15 H15 120.0
C16 C15 H15 120.0
C15 C16 C11 121.0(5)
C15 C16 H16 119.5
C11 C16 H16 119.5
C10 C17 C18 119.4(5)
C10 C17 Cr1 122.8(4)
C18 C17 Cr1 117.4(3)
C19 C18 C23 117.7(4)
C19 C18 C17 120.6(4)
C23 C18 C17 121.7(4)
C18 C19 C20 121.8(5)
C18 C19 H19 119.1
C20 C19 H19 119.1
C19 C20 C21 119.4(5)
C19 C20 H20 120.3
C21 C20 H20 120.3
C22 C21 C20 119.7(5)
C22 C21 H21 120.2
C20 C21 H21 120.2
C23 C22 C21 120.5(5)
C23 C22 H22 119.8
C21 C22 H22 119.8
C22 C23 C18 120.9(5)
C22 C23 H23 119.5
C18 C23 H23 119.5
C25 C24 C28 108.4(5)
C25 C24 Cr1 72.2(3)
C28 C24 Cr1 72.6(3)
C25 C24 H24 125.8
C28 C24 H24 125.8
Cr1 C24 H24 121.1
C24 C25 C26 107.4(5)
C24 C25 Cr1 71.3(3)
C26 C25 Cr1 74.3(3)
C24 C25 H25 126.3
C26 C25 H25 126.3
Cr1 C25 H25 120.0
C27 C26 C25 107.9(5)
C27 C26 Cr1 72.9(3)
C25 C26 Cr1 69.2(3)
C27 C26 H26 126.0
C25 C26 H26 126.0
Cr1 C26 H26 123.5
C26 C27 C28 108.8(5)
C26 C27 Cr1 72.2(3)
C28 C27 Cr1 69.6(3)
C26 C27 H27 125.6
C28 C27 H27 125.6
Cr1 C27 H27 124.2
C24 C28 C27 107.5(5)
C24 C28 Cr1 70.8(3)
C27 C28 Cr1 74.5(3)
C24 C28 H28 126.3
C27 C28 H28 126.3
Cr1 C28 H28 120.3
C2 N1 C1 106.5(4)
C2 N1 C3 105.5(4)
C1 N1 C3 109.1(4)
C2 N1 Cr1 114.7(3)
C1 N1 Cr1 109.3(3)
C3 N1 Cr1 111.6(3)
C17 Cr1 N1 91.64(19)
C17 Cr1 C24 84.9(2)
N1 Cr1 C24 134.12(19)
C17 Cr1 C25 101.8(2)
N1 Cr1 C25 161.22(18)
C24 Cr1 C25 36.56(19)
C17 Cr1 C28 105.9(2)
N1 Cr1 C28 102.92(18)
C24 Cr1 C28 36.58(19)
C25 Cr1 C28 60.94(19)
C17 Cr1 C26 138.2(2)
N1 Cr1 C26 128.68(18)
C24 Cr1 C26 60.27(19)
C25 Cr1 C26 36.49(19)
C28 Cr1 C26 59.79(19)
C17 Cr1 C27 141.4(2)
N1 Cr1 C27 101.56(18)
C24 Cr1 C27 59.92(19)
C25 Cr1 C27 59.84(19)
C28 Cr1 C27 35.91(18)
C26 Cr1 C27 34.9(2)
C17 Cr1 I1 101.18(15)
N1 Cr1 I1 96.92(12)
C24 Cr1 I1 128.68(14)
C25 Cr1 I1 93.35(14)
C28 Cr1 I1 145.65(13)
C26 Cr1 I1 85.92(14)
C27 Cr1 I1 112.78(14)

loop_
_geom_bond_atom_site_label_1
_geom_bond_atom_site_label_2
_geom_bond_distance
C1 N1 1.492(7)
C1 H1A 0.9800
C1 H1B 0.9800
C1 H1C 0.9800
C2 N1 1.484(7)
C2 H2A 0.9800
C2 H2B 0.9800
C2 H2C 0.9800
C3 C4 1.489(7)
C3 N1 1.521(6)
C3 H3A 0.9900
C3 H3B 0.9900
C4 C5 1.394(7)
C4 C9 1.415(7)
C5 C6 1.373(8)
C5 H5 0.9500
C6 C7 1.391(8)
C6 H6 0.9500
C7 C8 1.389(8)
C7 H7 0.9500
C8 C9 1.407(7)
C8 H8 0.9500
C9 C10 1.497(7)
C10 C17 1.354(7)
C10 C11 1.502(6)
C11 C12 1.395(7)
C11 C16 1.406(7)
C12 C13 1.393(7)
C12 H12 0.9500
C13 C14 1.393(8)
C13 H13 0.9500
C14 C15 1.379(9)
C14 H14 0.9500
C15 C16 1.396(8)
C15 H15 0.9500
C16 H16 0.9500
C17 C18 1.483(7)
C17 Cr1 2.097(5)
C18 C19 1.392(7)
C18 C23 1.410(7)
C19 C20 1.393(8)
C19 H19 0.9500
C20 C21 1.397(8)
C20 H20 0.9500
C21 C22 1.389(8)
C21 H21 0.9500
C22 C23 1.384(7)
C22 H22 0.9500
C23 H23 0.9500
C24 C25 1.412(7)
C24 C28 1.417(7)
C24 Cr1 2.245(5)
C24 H24 0.9500
C25 C26 1.435(8)
C25 Cr1 2.257(5)
C25 H25 0.9500
C26 C27 1.397(8)
C26 Cr1 2.324(5)
C26 H26 0.9500
C27 C28 1.420(7)
C27 Cr1 2.332(5)
C27 H27 0.9500
C28 Cr1 2.268(5)
C28 H28 0.9500
N1 Cr1 2.194(4)
Cr1 I1 2.6877(9)

loop_
_geom_torsion_atom_site_label_1
_geom_torsion_atom_site_label_2
_geom_torsion_atom_site_label_3
_geom_torsion_atom_site_label_4
_geom_torsion
N1 C3 C4 C5 -93.6(5)
N1 C3 C4 C9 89.9(5)
C9 C4 C5 C6 -1.3(8)
C3 C4 C5 C6 -177.9(5)
C4 C5 C6 C7 2.6(8)
C5 C6 C7 C8 -1.2(8)
C6 C7 C8 C9 -1.4(7)
C7 C8 C9 C4 2.6(7)
C7 C8 C9 C10 -177.2(4)
C5 C4 C9 C8 -1.2(7)
C3 C4 C9 C8 175.3(4)
C5 C4 C9 C10 178.5(4)
C3 C4 C9 C10 -4.9(7)
C8 C9 C10 C17 129.1(5)
C4 C9 C10 C17 -50.6(7)
C8 C9 C10 C11 -49.5(6)
C4 C9 C10 C11 130.8(5)
C17 C10 C11 C12 86.3(6)
C9 C10 C11 C12 -95.1(6)
C17 C10 C11 C16 -95.4(6)
C9 C10 C11 C16 83.2(6)
C16 C11 C12 C13 -0.2(8)
C10 C11 C12 C13 178.2(5)
C11 C12 C13 C14 -1.1(8)
C12 C13 C14 C15 1.8(9)
C13 C14 C15 C16 -1.2(9)
C14 C15 C16 C11 -0.2(8)
C12 C11 C16 C15 0.8(8)
C10 C11 C16 C15 -177.5(5)
C9 C10 C17 C18 178.3(4)
C11 C10 C17 C18 -3.2(7)
C9 C10 C17 Cr1 -9.3(7)
C11 C10 C17 Cr1 169.2(4)
C10 C17 C18 C19 -83.6(6)
Cr1 C17 C18 C19 103.6(5)
C10 C17 C18 C23 95.8(6)
Cr1 C17 C18 C23 -77.0(5)
C23 C18 C19 C20 -0.4(8)
C17 C18 C19 C20 179.0(5)
C18 C19 C20 C21 0.0(8)
C19 C20 C21 C22 0.5(7)
C20 C21 C22 C23 -0.7(7)
C21 C22 C23 C18 0.3(8)
C19 C18 C23 C22 0.2(7)
C17 C18 C23 C22 -179.2(5)
C28 C24 C25 C26 -2.0(6)
Cr1 C24 C25 C26 -66.1(3)
C28 C24 C25 Cr1 64.0(3)
C24 C25 C26 C27 1.0(6)
Cr1 C25 C26 C27 -63.0(4)
C24 C25 C26 Cr1 64.0(3)
C25 C26 C27 C28 0.4(6)
Cr1 C26 C27 C28 -60.3(4)
C25 C26 C27 Cr1 60.7(3)
C25 C24 C28 C27 2.3(6)
Cr1 C24 C28 C27 66.0(4)
C25 C24 C28 Cr1 -63.7(3)
C26 C27 C28 C24 -1.6(6)
Cr1 C27 C28 C24 -63.6(3)
C26 C27 C28 Cr1 61.9(4)
C4 C3 N1 C2 -172.3(4)
C4 C3 N1 C1 73.7(5)
C4 C3 N1 Cr1 -47.1(5)
C10 C17 Cr1 N1 69.5(5)
C18 C17 Cr1 N1 -117.9(4)
C10 C17 Cr1 C24 -64.6(5)
C18 C17 Cr1 C24 107.9(4)
C10 C17 Cr1 C25 -97.2(5)
C18 C17 Cr1 C25 75.3(4)
C10 C17 Cr1 C28 -34.4(5)
C18 C17 Cr1 C28 138.1(4)
C10 C17 Cr1 C26 -96.6(5)
C18 C17 Cr1 C26 75.9(5)
C10 C17 Cr1 C27 -41.4(6)
C18 C17 Cr1 C27 131.1(4)
C10 C17 Cr1 I1 166.9(4)
C18 C17 Cr1 I1 -20.5(4)
C2 N1 Cr1 C17 86.5(4)
C1 N1 Cr1 C17 -154.1(4)
C3 N1 Cr1 C17 -33.4(3)
C2 N1 Cr1 C24 170.9(3)
C1 N1 Cr1 C24 -69.7(4)
C3 N1 Cr1 C24 51.0(4)
C2 N1 Cr1 C25 -137.7(6)
C1 N1 Cr1 C25 -18.3(7)
C3 N1 Cr1 C25 102.5(6)
C2 N1 Cr1 C28 -166.8(3)
C1 N1 Cr1 C28 -47.4(4)
C3 N1 Cr1 C28 73.4(3)
C2 N1 Cr1 C26 -105.3(4)
C1 N1 Cr1 C26 14.1(4)
C3 N1 Cr1 C26 134.8(3)
C2 N1 Cr1 C27 -130.0(4)
C1 N1 Cr1 C27 -10.6(4)
C3 N1 Cr1 C27 110.1(3)
C2 N1 Cr1 I1 -15.0(3)
C1 N1 Cr1 I1 104.4(3)
C3 N1 Cr1 I1 -134.9(3)
C25 C24 Cr1 C17 -117.7(3)
C28 C24 Cr1 C17 125.7(3)
C25 C24 Cr1 N1 155.0(3)
C28 C24 Cr1 N1 38.4(4)
C28 C24 Cr1 C25 -116.6(4)
C25 C24 Cr1 C28 116.6(4)
C25 C24 Cr1 C26 38.4(3)
C28 C24 Cr1 C26 -78.3(3)
C25 C24 Cr1 C27 78.8(3)
C28 C24 Cr1 C27 -37.8(3)
C25 C24 Cr1 I1 -17.4(4)
C28 C24 Cr1 I1 -134.1(3)
C24 C25 Cr1 C17 64.3(3)
C26 C25 Cr1 C17 179.3(3)
C24 C25 Cr1 N1 -70.4(7)
C26 C25 Cr1 N1 44.6(7)
C26 C25 Cr1 C24 115.0(4)
C24 C25 Cr1 C28 -37.5(3)
C26 C25 Cr1 C28 77.5(3)
C24 C25 Cr1 C26 -115.0(4)
C24 C25 Cr1 C27 -79.1(3)
C26 C25 Cr1 C27 36.0(3)
C24 C25 Cr1 I1 166.4(3)
C26 C25 Cr1 I1 -78.5(3)
C24 C28 Cr1 C17 -57.3(3)
C27 C28 Cr1 C17 -172.5(3)
C24 C28 Cr1 N1 -152.8(3)
C27 C28 Cr1 N1 91.9(3)
C27 C28 Cr1 C24 -115.3(4)
C24 C28 Cr1 C25 37.5(3)
C27 C28 Cr1 C25 -77.7(3)
C24 C28 Cr1 C26 79.7(3)
C27 C28 Cr1 C26 -35.5(3)
C24 C28 Cr1 C27 115.3(4)
C24 C28 Cr1 I1 83.5(4)
C27 C28 Cr1 I1 -31.7(4)
C27 C26 Cr1 C17 116.5(4)
C25 C26 Cr1 C17 -1.0(5)
C27 C26 Cr1 N1 -45.7(4)
C25 C26 Cr1 N1 -163.2(3)
C27 C26 Cr1 C24 79.0(3)
C25 C26 Cr1 C24 -38.4(3)
C27 C26 Cr1 C25 117.5(5)
C27 C26 Cr1 C28 36.6(3)
C25 C26 Cr1 C28 -80.9(3)
C25 C26 Cr1 C27 -117.5(5)
C27 C26 Cr1 I1 -141.3(3)
C25 C26 Cr1 I1 101.2(3)
C26 C27 Cr1 C17 -107.1(4)
C28 C27 Cr1 C17 11.5(5)
C26 C27 Cr1 N1 145.2(3)
C28 C27 Cr1 N1 -96.1(3)
C26 C27 Cr1 C24 -80.1(3)
C28 C27 Cr1 C24 38.5(3)
C26 C27 Cr1 C25 -37.6(3)
C28 C27 Cr1 C25 81.1(3)
C26 C27 Cr1 C28 -118.7(5)
C28 C27 Cr1 C26 118.7(5)
C26 C27 Cr1 I1 42.6(3)
C28 C27 Cr1 I1 161.2(3)
